data_4337015
loop_
_publ_author_name
'Mariusz Molon'
'Katharina Dilchert'
'Christian Gemel'
'R\"udiger W. Seidel'
'Julian Schaumann'
'Roland A. Fischer'

_publ_contact_author
;
        R. A. Fischer 
        Lehrstuhl fuer Anorganische Chemie II
        Ruhr-Universitaet Bochum
        Universitaetsstrasse 150
        44780 Bochum (Germany)
;
_publ_contact_author_email roland.fischer@ruhr-uni-bochum.de
_publ_contact_author_fax '049 234 321-4174'
_publ_contact_author_phone '049 234 32-24174'
_publ_section_title
;
 Clusters [Ma(GaCp*)b(CNR)c] (M = Ni, Pd, Pt): Synthesis, Structure, and
 Ga/Zn Exchange Reactions
;
_journal_name_full 'Inorganic Chemistry'
_journal_page_first 14275
_journal_page_last 14283
_journal_paper_doi 10.1021/ic4022189
_journal_volume 52
_journal_year 2013
_chemical_formula_sum 'C57 H106 Ga N6 Ni4 Zn8'
_chemical_formula_weight 1703.00
_chemical_name_systematic
; 
 ? 
;
_space_group_IT_number 14
_space_group_name_Hall '-P 2yn'
_symmetry_cell_setting monoclinic
_symmetry_space_group_name_Hall '-P 2yn'
_symmetry_space_group_name_H-M 'P 1 21/n 1'
_atom_sites_solution_hydrogens geom
_atom_sites_solution_primary direct
_atom_sites_solution_secondary difmap
_audit_creation_method SHELXL-97
_cell_angle_alpha 90.00
_cell_angle_beta 93.598(7)
_cell_angle_gamma 90.00
_cell_formula_units_Z 4
_cell_length_a 12.6769(10)
_cell_length_b 28.307(3)
_cell_length_c 21.6649(17)
_cell_measurement_reflns_used 200
_cell_measurement_temperature 105(2)
_cell_measurement_theta_max 25.12
_cell_measurement_theta_min 1.44
_cell_volume 7759.0(12)
_computing_cell_refinement 'CrysAlis RED 1.171.13, Oxford Diffraction'
_computing_data_collection 'CrysAlis CCD 1.171.13, Oxford Diffraction'
_computing_data_reduction 'CrysAlis RED 1.171.13, Oxford Diffraction'
_computing_molecular_graphics SHELXL-97
_computing_publication_material SHELXL-97
_computing_structure_refinement 'SHELXL-97 (Sheldrick, 1997)'
_computing_structure_solution 'SHELXS-97 (Sheldrick, 1990)'
_diffrn_ambient_temperature 105(2)
_diffrn_measured_fraction_theta_full 0.994
_diffrn_measured_fraction_theta_max 0.994
_diffrn_measurement_device_type 'Sapphire2-CCD, Oxford Diffraction'
_diffrn_measurement_method '560 images at 1.0 deg. in \w and 25 sec.'
_diffrn_radiation_monochromator graphite
_diffrn_radiation_source 'Enhance (Mo) x-ray Source'
_diffrn_radiation_type MoK\a
_diffrn_radiation_wavelength 0.71073
_diffrn_reflns_av_R_equivalents 0.1306
_diffrn_reflns_av_sigmaI/netI 0.0408
_diffrn_reflns_limit_h_max 15
_diffrn_reflns_limit_h_min -14
_diffrn_reflns_limit_k_max 33
_diffrn_reflns_limit_k_min -33
_diffrn_reflns_limit_l_max 25
_diffrn_reflns_limit_l_min -25
_diffrn_reflns_number 166291
_diffrn_reflns_theta_full 25.12
_diffrn_reflns_theta_max 25.12
_diffrn_reflns_theta_min 1.44
_exptl_absorpt_coefficient_mu 3.743
_exptl_absorpt_correction_T_max 0.7390
_exptl_absorpt_correction_T_min 0.4959
_exptl_absorpt_correction_type empirical
_exptl_absorpt_process_details sadabs
_exptl_crystal_colour red
_exptl_crystal_density_diffrn 1.458
_exptl_crystal_description prism
_exptl_crystal_F_000 3492
_exptl_crystal_size_max 0.22
_exptl_crystal_size_mid 0.09
_exptl_crystal_size_min 0.09
_refine_diff_density_max 1.543
_refine_diff_density_min -1.373
_refine_diff_density_rms 0.121
_refine_ls_extinction_method none
_refine_ls_goodness_of_fit_ref 1.432
_refine_ls_hydrogen_treatment constr
_refine_ls_matrix_type full
_refine_ls_number_parameters 751
_refine_ls_number_reflns 13770
_refine_ls_number_restraints 54
_refine_ls_restrained_S_all 1.441
_refine_ls_R_factor_all 0.0403
_refine_ls_R_factor_gt 0.0386
_refine_ls_shift/su_max 0.001
_refine_ls_shift/su_mean 0.000
_refine_ls_structure_factor_coef Fsqd
_refine_ls_weighting_details 'calc w=1/[\s^2^(Fo^2^)+(0.0634P)^2^+0.0000P] where P=(Fo^2^+2Fc^2^)/3'
_refine_ls_weighting_scheme calc
_refine_ls_wR_factor_gt 0.1227
_refine_ls_wR_factor_ref 0.1250
_reflns_number_gt 13028
_reflns_number_total 13770
_reflns_threshold_expression >2sigma(I)
_cod_data_source_file ic4022189_si_002_6.cif
_cod_data_source_block 4
_cod_original_cell_volume 7759.1(12)
_cod_original_sg_symbol_H-M 'P 21/n'
_cod_database_code 4337015

loop_
_symmetry_equiv_pos_as_xyz
'x, y, z'
'-x+1/2, y+1/2, -z+1/2'
'-x, -y, -z'
'x-1/2, -y-1/2, z-1/2'

loop_
_atom_site_label
_atom_site_type_symbol
_atom_site_fract_x
_atom_site_fract_y
_atom_site_fract_z
_atom_site_U_iso_or_equiv
_atom_site_adp_type
_atom_site_occupancy
_atom_site_symmetry_multiplicity
_atom_site_calc_flag
_atom_site_refinement_flags
_atom_site_disorder_assembly
_atom_site_disorder_group
Zn1 Zn 0.76242(3) 0.153501(12) 0.360665(16) 0.02472(10) Uani 1 1 d . . .
Ga1 Ga 0.68502(3) -0.023023(13) 0.176980(16) 0.02870(11) Uani 1 1 d . . .
Ni1 Ni 0.68259(4) 0.130847(16) 0.16060(2) 0.03184(12) Uani 1 1 d . . .
C61 C 0.7292(2) 0.18694(10) 0.45778(12) 0.0197(6) Uani 1 1 d U . .
N1 N 0.8247(3) 0.19734(12) 0.10033(15) 0.0404(7) Uani 1 1 d . . .
Ni2 Ni 0.67119(3) 0.109625(15) 0.281857(19) 0.02673(11) Uani 1 1 d . . .
Zn2 Zn 0.64780(3) 0.188011(13) 0.240092(17) 0.02713(11) Uani 1 1 d . . .
C58 C 0.8289(3) 0.16519(10) 0.46185(13) 0.0226(6) Uani 1 1 d . . .
N2 N 0.4843(2) 0.16315(10) 0.09293(13) 0.0287(6) Uani 1 1 d . A .
Ni3 Ni 0.67166(3) 0.009919(15) 0.284738(19) 0.02795(11) Uani 1 1 d . . .
H3 H 0.7020 0.0318 0.2578 0.034 Uiso 1 1 calc R . .
Zn3 Zn 0.63148(3) 0.065388(12) 0.370451(16) 0.02361(10) Uani 1 1 d . . .
C59 C 0.8948(2) 0.18907(10) 0.42041(13) 0.0210(6) Uani 1 1 d U . .
N3 N 0.4507(2) 0.13723(10) 0.30542(12) 0.0257(6) Uani 1 1 d U . .
Ni4 Ni 0.77285(4) 0.052315(16) 0.202733(19) 0.02882(12) Uani 1 1 d . . .
Zn4 Zn 0.82500(3) 0.065814(12) 0.320963(16) 0.02213(10) Uani 1 1 d . . .
C60 C 0.8339(2) 0.22542(10) 0.39064(13) 0.0213(6) Uani 1 1 d . . .
N4 N 0.4524(2) -0.02296(9) 0.30495(11) 0.0196(5) Uani 1 1 d . . .
C5 C 0.7310(2) 0.22456(10) 0.41430(13) 0.0197(6) Uani 1 1 d . . .
Zn5 Zn 0.83597(3) 0.135150(13) 0.234647(16) 0.02506(10) Uani 1 1 d . . .
N5 N 0.7547(2) -0.05345(10) 0.38552(13) 0.0278(6) Uani 1 1 d . . .
N6 N 0.9864(2) 0.04817(11) 0.15681(13) 0.0299(6) Uani 1 1 d . . .
Zn6 Zn 0.59014(3) 0.063044(11) 0.196695(14) 0.01613(10) Uani 1 1 d . . .
C6 C 0.6377(3) 0.17484(12) 0.49621(15) 0.0304(7) Uani 1 1 d . . .
H6A H 0.5719 0.1867 0.4756 0.046 Uiso 1 1 calc R . .
H6B H 0.6485 0.1895 0.5371 0.046 Uiso 1 1 calc R . .
H6C H 0.6333 0.1405 0.5009 0.046 Uiso 1 1 calc R . .
C11 C 0.6216(3) -0.10052(11) 0.17365(15) 0.0292(7) Uani 1 1 d . . .
C8 C 1.0106(3) 0.18013(13) 0.41398(16) 0.0306(7) Uani 1 1 d . . .
H8A H 1.0267 0.1470 0.4236 0.046 Uiso 1 1 calc R . .
H8B H 1.0523 0.2006 0.4427 0.046 Uiso 1 1 calc R . .
H8C H 1.0281 0.1870 0.3715 0.046 Uiso 1 1 calc R . .
Zn8 Zn 0.85494(3) -0.013587(13) 0.256967(17) 0.02644(11) Uani 1 1 d . . .
C7 C 0.8624(3) 0.12652(12) 0.50636(15) 0.0301(7) Uani 1 1 d . . .
H7A H 0.8020 0.1060 0.5129 0.045 Uiso 1 1 calc R . .
H7B H 0.8883 0.1404 0.5459 0.045 Uiso 1 1 calc R . .
H7C H 0.9190 0.1079 0.4893 0.045 Uiso 1 1 calc R . .
Zn7 Zn 0.75301(4) 0.072006(15) 0.094280(17) 0.03384(12) Uani 1 1 d . . .
C9 C 0.8696(3) 0.26064(11) 0.34473(15) 0.0306(7) Uani 1 1 d . . .
H9A H 0.8285 0.2565 0.3053 0.046 Uiso 1 1 calc R . .
H9B H 0.9448 0.2558 0.3386 0.046 Uiso 1 1 calc R . .
H9C H 0.8590 0.2927 0.3603 0.046 Uiso 1 1 calc R . .
C10 C 0.6449(3) 0.25959(12) 0.39954(15) 0.0300(7) Uani 1 1 d . . .
H10A H 0.6422 0.2671 0.3553 0.045 Uiso 1 1 calc R . .
H10B H 0.6590 0.2885 0.4236 0.045 Uiso 1 1 calc R . .
H10C H 0.5771 0.2462 0.4101 0.045 Uiso 1 1 calc R . .
C12 C 0.7307(3) -0.10311(11) 0.16480(16) 0.0315(8) Uani 1 1 d . . .
C13 C 0.7510(3) -0.07817(12) 0.10932(15) 0.0304(7) Uani 1 1 d . . .
C14 C 0.6525(3) -0.05986(12) 0.08524(15) 0.0328(8) Uani 1 1 d . . .
C15 C 0.5721(3) -0.07383(12) 0.12481(16) 0.0304(7) Uani 1 1 d . . .
C16 C 0.5667(3) -0.12305(13) 0.22587(19) 0.0421(9) Uani 1 1 d . . .
H16A H 0.4920 -0.1139 0.2232 0.063 Uiso 1 1 calc R . .
H16B H 0.6001 -0.1124 0.2655 0.063 Uiso 1 1 calc R . .
H16C H 0.5723 -0.1575 0.2229 0.063 Uiso 1 1 calc R . .
C18 C 0.8554(3) -0.07438(17) 0.0824(2) 0.0491(10) Uani 1 1 d . . .
H18A H 0.8676 -0.1025 0.0575 0.074 Uiso 1 1 calc R . .
H18B H 0.9110 -0.0719 0.1157 0.074 Uiso 1 1 calc R . .
H18C H 0.8565 -0.0462 0.0561 0.074 Uiso 1 1 calc R . .
C17 C 0.8074(4) -0.13132(13) 0.2051(2) 0.0494(11) Uani 1 1 d . . .
H17A H 0.7898 -0.1650 0.2012 0.074 Uiso 1 1 calc R . .
H17B H 0.8034 -0.1214 0.2482 0.074 Uiso 1 1 calc R . .
H17C H 0.8792 -0.1261 0.1922 0.074 Uiso 1 1 calc R . .
C20 C 0.4564(3) -0.06627(13) 0.1114(2) 0.0445(10) Uani 1 1 d . . .
H20A H 0.4450 -0.0370 0.0878 0.067 Uiso 1 1 calc R . .
H20B H 0.4215 -0.0639 0.1504 0.067 Uiso 1 1 calc R . .
H20C H 0.4267 -0.0929 0.0873 0.067 Uiso 1 1 calc R . .
C19 C 0.6330(4) -0.03462(16) 0.02486(17) 0.0525(11) Uani 1 1 d . . .
H19A H 0.5977 -0.0560 -0.0054 0.079 Uiso 1 1 calc R . .
H19B H 0.7006 -0.0243 0.0098 0.079 Uiso 1 1 calc R . .
H19C H 0.5880 -0.0070 0.0307 0.079 Uiso 1 1 calc R . .
C22 C 0.5730(3) 0.04921(13) 0.44982(14) 0.0321(7) Uani 1 1 d . . .
H22A H 0.5138 0.0703 0.4571 0.048 Uiso 1 1 calc R . .
H22B H 0.6280 0.0529 0.4833 0.048 Uiso 1 1 calc R . .
H22C H 0.5482 0.0164 0.4485 0.048 Uiso 1 1 calc R . .
C21 C 0.5930(4) 0.25233(11) 0.22672(17) 0.0397(9) Uani 1 1 d . . .
H21A H 0.5519 0.2538 0.1869 0.060 Uiso 1 1 calc R . .
H21B H 0.6521 0.2746 0.2266 0.060 Uiso 1 1 calc R . .
H21C H 0.5475 0.2607 0.2600 0.060 Uiso 1 1 calc R . .
C27 C 0.9803(3) -0.05313(12) 0.27610(17) 0.0297(7) Uani 1 1 d . . .
H27A H 1.0128 -0.0614 0.2377 0.045 Uiso 1 1 calc R . .
H27B H 0.9593 -0.0821 0.2969 0.045 Uiso 1 1 calc R . .
H27C H 1.0313 -0.0357 0.3033 0.045 Uiso 1 1 calc R . .
C26 C 0.8108(4) 0.06784(16) 0.01161(17) 0.0503(11) Uani 1 1 d . . .
H26A H 0.7531 0.0618 -0.0197 0.076 Uiso 1 1 calc R . .
H26B H 0.8621 0.0420 0.0113 0.076 Uiso 1 1 calc R . .
H26C H 0.8457 0.0976 0.0023 0.076 Uiso 1 1 calc R . .
C25 C 0.4403(2) 0.05312(10) 0.16981(14) 0.0210(6) Uani 1 1 d . . .
H25A H 0.4324 0.0527 0.1245 0.032 Uiso 1 1 calc R . .
H25B H 0.3977 0.0788 0.1856 0.032 Uiso 1 1 calc R . .
H25C H 0.4163 0.0229 0.1860 0.032 Uiso 1 1 calc R . .
C24 C 0.9820(2) 0.16283(11) 0.24019(14) 0.0231(6) Uani 1 1 d . . .
H24A H 1.0115 0.1614 0.1995 0.035 Uiso 1 1 calc R . .
H24B H 1.0270 0.1448 0.2701 0.035 Uiso 1 1 calc R . .
H24C H 0.9786 0.1958 0.2536 0.035 Uiso 1 1 calc R . .
C23 C 0.9606(3) 0.05183(11) 0.37018(15) 0.0267(7) Uani 1 1 d . . .
H23A H 1.0201 0.0646 0.3486 0.040 Uiso 1 1 calc R . .
H23B H 0.9689 0.0176 0.3749 0.040 Uiso 1 1 calc R . .
H23C H 0.9592 0.0665 0.4111 0.040 Uiso 1 1 calc R . .
C31 C 0.9182(5) 0.26892(18) 0.1252(3) 0.0687(15) Uani 1 1 d . . .
H31A H 0.9660 0.2928 0.1098 0.103 Uiso 1 1 calc R . .
H31B H 0.9529 0.2529 0.1611 0.103 Uiso 1 1 calc R . .
H31C H 0.8535 0.2843 0.1375 0.103 Uiso 1 1 calc R . .
C30 C 0.8293(6) 0.25665(19) 0.0224(2) 0.0743(17) Uani 1 1 d . . .
H30A H 0.8700 0.2831 0.0070 0.112 Uiso 1 1 calc R . .
H30B H 0.7620 0.2683 0.0364 0.112 Uiso 1 1 calc R . .
H30C H 0.8155 0.2336 -0.0109 0.112 Uiso 1 1 calc R . .
C29 C 0.8911(4) 0.23356(14) 0.0754(2) 0.0503(11) Uani 1 1 d . . .
C28 C 0.7752(3) 0.17053(11) 0.12658(14) 0.0276(7) Uani 1 1 d . . .
C33 C 0.5571(3) 0.14824(10) 0.12160(13) 0.0209(6) Uani 1 1 d . . .
C32 C 0.9901(6) 0.2087(2) 0.0551(4) 0.099(3) Uani 1 1 d . . .
H32A H 0.9698 0.1843 0.0246 0.149 Uiso 1 1 calc R . .
H32B H 1.0278 0.1941 0.0911 0.149 Uiso 1 1 calc R . .
H32C H 1.0363 0.2318 0.0366 0.149 Uiso 1 1 calc R . .
C34 C 0.4197(3) 0.18980(12) 0.04720(16) 0.0349(8) Uani 1 1 d U . .
C39 C 0.3506(2) 0.16004(10) 0.31334(14) 0.0227(6) Uani 1 1 d . . .
C38 C 0.5358(2) 0.12541(9) 0.29607(12) 0.0156(5) Uani 1 1 d . . .
C57 C 1.1240(3) -0.00449(18) 0.1273(2) 0.0554(12) Uani 1 1 d . . .
H57A H 1.0901 -0.0088 0.0857 0.083 Uiso 1 1 calc R . .
H57B H 1.0962 -0.0278 0.1554 0.083 Uiso 1 1 calc R . .
H57C H 1.2005 -0.0087 0.1259 0.083 Uiso 1 1 calc R . .
C56 C 1.1325(4) 0.0826(2) 0.1063(3) 0.0734(17) Uani 1 1 d . . .
H56A H 1.2078 0.0794 0.0993 0.110 Uiso 1 1 calc R . .
H56B H 1.1194 0.1138 0.1238 0.110 Uiso 1 1 calc R . .
H56C H 1.0909 0.0791 0.0668 0.110 Uiso 1 1 calc R . .
C55 C 1.1533(3) 0.05303(14) 0.2138(2) 0.0405(9) Uani 1 1 d . . .
H55A H 1.2302 0.0511 0.2118 0.061 Uiso 1 1 calc R . .
H55B H 1.1297 0.0288 0.2422 0.061 Uiso 1 1 calc R . .
H55C H 1.1342 0.0844 0.2287 0.061 Uiso 1 1 calc R . .
C54 C 1.1009(3) 0.04503(14) 0.15030(17) 0.0350(8) Uani 1 1 d . . .
C53 C 0.9052(2) 0.04980(11) 0.17822(13) 0.0209(6) Uani 1 1 d . . .
C52 C 0.6803(4) -0.10138(18) 0.4632(2) 0.0554(12) Uani 1 1 d . . .
H52A H 0.6347 -0.1136 0.4287 0.083 Uiso 1 1 calc R . .
H52B H 0.6440 -0.0757 0.4835 0.083 Uiso 1 1 calc R . .
H52C H 0.6964 -0.1268 0.4931 0.083 Uiso 1 1 calc R . .
C51 C 0.8501(4) -0.12385(16) 0.4170(2) 0.0510(11) Uani 1 1 d . . .
H51A H 0.8099 -0.1413 0.3843 0.076 Uiso 1 1 calc R . .
H51B H 0.8682 -0.1450 0.4518 0.076 Uiso 1 1 calc R . .
H51C H 0.9151 -0.1114 0.4008 0.076 Uiso 1 1 calc R . .
C50 C 0.8443(5) -0.05242(19) 0.4860(2) 0.0682(15) Uani 1 1 d . . .
H50A H 0.9093 -0.0412 0.4686 0.102 Uiso 1 1 calc R . .
H50B H 0.8622 -0.0711 0.5233 0.102 Uiso 1 1 calc R . .
H50C H 0.8009 -0.0253 0.4966 0.102 Uiso 1 1 calc R . .
C49 C 0.7832(3) -0.08278(13) 0.43891(15) 0.0326(8) Uani 1 1 d . . .
C48 C 0.7315(2) -0.02827(10) 0.34543(13) 0.0185(6) Uani 1 1 d . . .
C47 C 0.3988(3) -0.08684(13) 0.36889(18) 0.0400(9) Uani 1 1 d . . .
H47A H 0.4383 -0.1091 0.3444 0.060 Uiso 1 1 calc R . .
H47B H 0.3383 -0.1031 0.3853 0.060 Uiso 1 1 calc R . .
H47C H 0.4451 -0.0748 0.4033 0.060 Uiso 1 1 calc R . .
C46 C 0.2904(3) -0.06340(12) 0.27251(17) 0.0313(7) Uani 1 1 d . . .
H46A H 0.2689 -0.0365 0.2462 0.047 Uiso 1 1 calc R . .
H46B H 0.2275 -0.0790 0.2870 0.047 Uiso 1 1 calc R . .
H46C H 0.3304 -0.0859 0.2487 0.047 Uiso 1 1 calc R . .
C45 C 0.3005(3) -0.00993(14) 0.36497(19) 0.0403(8) Uani 1 1 d . . .
H45A H 0.2748 0.0157 0.3375 0.060 Uiso 1 1 calc R . .
H45B H 0.3482 0.0030 0.3981 0.060 Uiso 1 1 calc R . .
H45C H 0.2405 -0.0253 0.3830 0.060 Uiso 1 1 calc R . .
C44 C 0.3598(2) -0.04593(11) 0.32811(14) 0.0231(6) Uani 1 1 d . . .
C43 C 0.5330(2) -0.00793(9) 0.29285(12) 0.0164(6) Uani 1 1 d . . .
C42 C 0.2796(3) 0.12470(18) 0.3436(2) 0.0501(11) Uani 1 1 d . . .
H42A H 0.2122 0.1398 0.3514 0.075 Uiso 1 1 calc R . .
H42B H 0.3142 0.1139 0.3828 0.075 Uiso 1 1 calc R . .
H42C H 0.2666 0.0976 0.3161 0.075 Uiso 1 1 calc R . .
C41 C 0.3040(3) 0.17515(13) 0.25003(18) 0.0362(8) Uani 1 1 d . . .
H41A H 0.2975 0.1476 0.2227 0.054 Uiso 1 1 calc R . .
H41B H 0.3505 0.1986 0.2324 0.054 Uiso 1 1 calc R . .
H41C H 0.2341 0.1891 0.2541 0.054 Uiso 1 1 calc R . .
C35 C 0.4234(10) 0.2398(3) 0.0622(4) 0.063(3) Uani 0.627(12) 1 d PU A 1
H35A H 0.4968 0.2508 0.0634 0.094 Uiso 0.627(12) 1 calc PR A 1
H35B H 0.3948 0.2448 0.1027 0.094 Uiso 0.627(12) 1 calc PR A 1
H35C H 0.3811 0.2575 0.0306 0.094 Uiso 0.627(12) 1 calc PR A 1
C36 C 0.4629(10) 0.1796(3) -0.0147(3) 0.076(3) Uani 0.627(12) 1 d PU A 1
H36A H 0.4170 0.1941 -0.0475 0.115 Uiso 0.627(12) 1 calc PR A 1
H36B H 0.4653 0.1454 -0.0212 0.115 Uiso 0.627(12) 1 calc PR A 1
H36C H 0.5343 0.1927 -0.0157 0.115 Uiso 0.627(12) 1 calc PR A 1
C37 C 0.3079(9) 0.1718(5) 0.0472(7) 0.100(4) Uani 0.627(12) 1 d PU A 1
H37A H 0.2709 0.1784 0.0070 0.150 Uiso 0.627(12) 1 calc PR A 1
H37B H 0.2712 0.1876 0.0799 0.150 Uiso 0.627(12) 1 calc PR A 1
H37C H 0.3087 0.1376 0.0546 0.150 Uiso 0.627(12) 1 calc PR A 1
C35A C 0.3700(12) 0.1597(4) 0.0000(6) 0.054(4) Uani 0.373(12) 1 d PU A 2
H35D H 0.3237 0.1787 -0.0281 0.082 Uiso 0.373(12) 1 calc PR A 2
H35E H 0.3281 0.1354 0.0195 0.082 Uiso 0.373(12) 1 calc PR A 2
H35F H 0.4245 0.1445 -0.0233 0.082 Uiso 0.373(12) 1 calc PR A 2
C36A C 0.3193(14) 0.2069(8) 0.0831(8) 0.090(7) Uani 0.373(12) 1 d P A 2
H36D H 0.2675 0.2218 0.0538 0.135 Uiso 0.373(12) 1 calc PR A 2
H36E H 0.3422 0.2298 0.1152 0.135 Uiso 0.373(12) 1 calc PR A 2
H36F H 0.2870 0.1796 0.1024 0.135 Uiso 0.373(12) 1 calc PR A 2
C37A C 0.4740(16) 0.2332(7) 0.0361(10) 0.082(5) Uani 0.373(12) 1 d PU A 2
H37D H 0.4968 0.2479 0.0757 0.123 Uiso 0.373(12) 1 calc PR A 2
H37E H 0.4263 0.2548 0.0124 0.123 Uiso 0.373(12) 1 calc PR A 2
H37F H 0.5360 0.2267 0.0126 0.123 Uiso 0.373(12) 1 calc PR A 2
C40 C 0.3718(4) 0.20290(16) 0.3548(2) 0.0569(13) Uani 1 1 d . . .
H40A H 0.4109 0.2267 0.3325 0.085 Uiso 1 1 calc R . .
H40B H 0.4138 0.1933 0.3922 0.085 Uiso 1 1 calc R . .
H40C H 0.3045 0.2163 0.3663 0.085 Uiso 1 1 calc R . .

loop_
_atom_site_aniso_label
_atom_site_aniso_U_11
_atom_site_aniso_U_22
_atom_site_aniso_U_33
_atom_site_aniso_U_23
_atom_site_aniso_U_13
_atom_site_aniso_U_12
Zn1 0.0251(2) 0.02499(19) 0.02367(19) -0.00551(13) -0.00153(15) -0.00201(14)
Ga1 0.0290(2) 0.0286(2) 0.0280(2) -0.00678(13) -0.00183(15) 0.00197(14)
Ni1 0.0331(3) 0.0339(2) 0.0286(2) 0.00301(17) 0.00294(18) 0.00120(18)
C61 0.0231(15) 0.0225(14) 0.0133(12) -0.0063(10) -0.0004(11) -0.0024(11)
N1 0.045(2) 0.0431(17) 0.0353(16) 0.0113(14) 0.0157(14) -0.0079(15)
Ni2 0.0246(2) 0.0291(2) 0.0265(2) -0.00092(16) 0.00139(17) 0.00045(16)
Zn2 0.0308(2) 0.0226(2) 0.0281(2) 0.00015(13) 0.00242(16) 0.00143(14)
C58 0.0283(17) 0.0228(14) 0.0159(13) -0.0037(11) -0.0035(12) -0.0010(12)
N2 0.0311(16) 0.0270(14) 0.0266(13) 0.0089(11) -0.0087(12) 0.0040(11)
Ni3 0.0264(2) 0.0294(2) 0.0278(2) 0.00010(16) 0.00015(17) 0.00057(16)
Zn3 0.0247(2) 0.0270(2) 0.01958(18) 0.00057(13) 0.00468(14) 0.00053(14)
C59 0.0186(15) 0.0254(14) 0.0183(13) -0.0059(11) -0.0055(11) -0.0036(11)
N3 0.0160(14) 0.0347(14) 0.0265(13) 0.0025(11) 0.0035(10) 0.0067(11)
Ni4 0.0260(2) 0.0333(2) 0.0273(2) -0.00149(16) 0.00231(17) 0.00215(17)
Zn4 0.0178(2) 0.02598(19) 0.02227(19) -0.00133(13) -0.00167(14) 0.00132(13)
C60 0.0217(16) 0.0210(14) 0.0208(14) -0.0071(11) -0.0009(11) -0.0065(11)
N4 0.0162(13) 0.0244(12) 0.0180(11) 0.0010(9) -0.0009(9) -0.0040(10)
C5 0.0238(16) 0.0183(13) 0.0168(13) -0.0081(10) -0.0015(11) -0.0008(11)
Zn5 0.0194(2) 0.0295(2) 0.0265(2) 0.00151(14) 0.00292(14) -0.00245(14)
N5 0.0263(15) 0.0320(14) 0.0247(14) 0.0105(12) -0.0024(11) 0.0078(11)
N6 0.0143(15) 0.0497(17) 0.0261(13) -0.0040(12) 0.0048(11) 0.0035(12)
Zn6 0.01276(18) 0.01955(18) 0.01581(17) -0.00101(11) -0.00129(13) 0.00137(11)
C6 0.0311(19) 0.0360(17) 0.0251(16) -0.0027(13) 0.0104(13) 0.0023(14)
C11 0.0342(19) 0.0190(14) 0.0338(17) -0.0135(12) -0.0011(14) -0.0012(13)
C8 0.0200(17) 0.0405(19) 0.0306(16) -0.0027(14) -0.0050(13) -0.0032(13)
Zn8 0.0212(2) 0.0283(2) 0.0296(2) -0.00152(14) -0.00048(15) 0.00649(14)
C7 0.0351(19) 0.0320(17) 0.0226(15) 0.0042(13) -0.0028(13) 0.0049(14)
Zn7 0.0409(3) 0.0410(2) 0.0198(2) -0.00185(15) 0.00389(16) 0.00844(18)
C9 0.038(2) 0.0241(15) 0.0298(17) 0.0024(12) 0.0009(14) -0.0095(14)
C10 0.0329(19) 0.0290(16) 0.0277(16) -0.0045(13) -0.0019(13) 0.0085(14)
C12 0.039(2) 0.0203(15) 0.0332(17) -0.0152(13) -0.0141(15) 0.0069(13)
C13 0.0280(18) 0.0338(17) 0.0293(16) -0.0225(14) 0.0016(13) 0.0011(14)
C14 0.037(2) 0.0367(18) 0.0230(16) -0.0143(13) -0.0091(14) 0.0025(14)
C15 0.0250(17) 0.0282(16) 0.0368(18) -0.0176(13) -0.0065(14) 0.0009(13)
C16 0.046(2) 0.0248(17) 0.056(2) -0.0070(15) 0.0074(18) -0.0045(16)
C18 0.040(2) 0.059(3) 0.049(2) -0.026(2) 0.0107(19) 0.0026(19)
C17 0.051(3) 0.0246(18) 0.069(3) -0.0137(17) -0.025(2) 0.0132(16)
C20 0.034(2) 0.0339(19) 0.064(3) -0.0169(17) -0.0137(19) -0.0007(15)
C19 0.074(3) 0.055(2) 0.0259(19) -0.0066(17) -0.0113(19) 0.003(2)
C22 0.039(2) 0.0377(18) 0.0204(15) 0.0021(13) 0.0106(14) -0.0099(15)
C21 0.063(3) 0.0184(15) 0.0361(19) 0.0019(13) -0.0102(17) 0.0083(15)
C27 0.0170(16) 0.0312(16) 0.0404(18) -0.0037(13) -0.0021(13) 0.0089(12)
C26 0.073(3) 0.059(3) 0.0203(17) -0.0026(16) 0.0177(18) 0.007(2)
C25 0.0144(15) 0.0254(14) 0.0226(14) -0.0008(11) -0.0046(11) 0.0015(11)
C24 0.0107(14) 0.0299(15) 0.0292(15) -0.0024(12) 0.0058(11) -0.0074(11)
C23 0.0180(16) 0.0302(16) 0.0304(16) -0.0053(13) -0.0110(12) 0.0055(12)
C31 0.087(4) 0.051(3) 0.068(3) 0.005(2) 0.002(3) -0.027(3)
C30 0.120(5) 0.053(3) 0.051(3) 0.026(2) 0.012(3) -0.020(3)
C29 0.063(3) 0.036(2) 0.055(2) 0.0130(17) 0.027(2) -0.0153(19)
C28 0.0333(18) 0.0286(16) 0.0216(14) 0.0049(12) 0.0072(13) -0.0004(14)
C33 0.0253(16) 0.0209(14) 0.0163(13) 0.0021(11) 0.0001(12) 0.0006(12)
C32 0.092(5) 0.070(4) 0.145(7) 0.031(4) 0.079(5) -0.005(3)
C34 0.039(2) 0.0336(17) 0.0296(17) 0.0107(14) -0.0157(15) 0.0083(15)
C39 0.0126(14) 0.0253(15) 0.0304(16) -0.0036(12) 0.0021(12) 0.0074(11)
C38 0.0163(15) 0.0173(12) 0.0131(12) 0.0009(10) 0.0007(10) 0.0000(10)
C57 0.034(2) 0.082(3) 0.051(2) -0.034(2) 0.0083(18) 0.016(2)
C56 0.037(3) 0.117(5) 0.070(3) 0.039(3) 0.036(2) 0.014(3)
C55 0.0179(18) 0.048(2) 0.055(2) -0.0134(17) -0.0012(16) 0.0007(15)
C54 0.0134(16) 0.053(2) 0.0399(19) -0.0023(16) 0.0148(14) 0.0048(14)
C53 0.0181(16) 0.0282(15) 0.0163(13) -0.0040(11) 0.0000(11) 0.0010(11)
C52 0.050(3) 0.069(3) 0.049(2) 0.031(2) 0.016(2) 0.013(2)
C51 0.050(3) 0.052(2) 0.051(2) 0.0231(19) 0.005(2) 0.027(2)
C50 0.082(4) 0.073(3) 0.045(3) 0.007(2) -0.031(3) 0.008(3)
C49 0.0297(18) 0.0436(19) 0.0233(16) 0.0170(14) -0.0067(13) 0.0087(15)
C48 0.0138(14) 0.0224(14) 0.0193(14) -0.0010(11) -0.0004(11) 0.0028(11)
C47 0.043(2) 0.0390(19) 0.0386(19) 0.0214(16) 0.0074(16) 0.0011(16)
C46 0.0180(16) 0.0357(18) 0.0397(19) -0.0058(14) -0.0025(14) -0.0091(13)
C45 0.029(2) 0.047(2) 0.046(2) -0.0084(17) 0.0109(16) -0.0006(16)
C44 0.0168(15) 0.0259(15) 0.0266(15) 0.0052(12) 0.0028(12) -0.0060(12)
C43 0.0170(15) 0.0181(13) 0.0137(12) -0.0005(10) -0.0031(10) 0.0014(11)
C42 0.023(2) 0.076(3) 0.053(2) 0.015(2) 0.0092(17) -0.0061(19)
C41 0.0282(19) 0.0332(18) 0.046(2) 0.0038(15) -0.0088(15) 0.0084(14)
C35 0.101(7) 0.040(3) 0.043(4) 0.002(3) -0.020(4) 0.032(4)
C36 0.128(8) 0.069(5) 0.032(3) 0.010(3) -0.002(4) 0.047(5)
C37 0.064(6) 0.112(7) 0.119(8) 0.030(6) -0.032(6) 0.007(5)
C35A 0.070(8) 0.050(6) 0.039(6) -0.009(4) -0.034(5) 0.004(5)
C36A 0.068(11) 0.127(17) 0.073(10) 0.022(10) -0.004(8) 0.075(12)
C37A 0.080(9) 0.080(8) 0.083(9) 0.054(7) -0.026(7) -0.012(7)
C40 0.064(3) 0.047(2) 0.057(3) -0.028(2) -0.017(2) 0.024(2)

loop_
_atom_type_symbol
_atom_type_description
_atom_type_scat_dispersion_real
_atom_type_scat_dispersion_imag
_atom_type_scat_source
C C 0.0033 0.0016 'International Tables Vol C Tables 4.2.6.8 and 6.1.1.4'
H H 0.0000 0.0000 'International Tables Vol C Tables 4.2.6.8 and 6.1.1.4'
N N 0.0061 0.0033 'International Tables Vol C Tables 4.2.6.8 and 6.1.1.4'
Ni Ni 0.3393 1.1124 'International Tables Vol C Tables 4.2.6.8 and 6.1.1.4'
Zn Zn 0.2839 1.4301 'International Tables Vol C Tables 4.2.6.8 and 6.1.1.4'
Ga Ga 0.2307 1.6083 'International Tables Vol C Tables 4.2.6.8 and 6.1.1.4'

loop_
_geom_angle_atom_site_label_1
_geom_angle_atom_site_label_2
_geom_angle_atom_site_label_3
_geom_angle
C59 Zn1 C60 35.94(11)
C59 Zn1 C58 36.22(11)
C60 Zn1 C58 59.69(11)
C59 Zn1 Ni2 162.13(8)
C60 Zn1 Ni2 146.76(8)
C58 Zn1 Ni2 153.13(8)
C59 Zn1 C61 59.08(11)
C60 Zn1 C61 59.02(10)
C58 Zn1 C61 34.79(11)
Ni2 Zn1 C61 138.43(8)
C59 Zn1 C5 59.24(11)
C60 Zn1 C5 35.62(11)
C58 Zn1 C5 58.55(10)
Ni2 Zn1 C5 135.50(7)
C61 Zn1 C5 34.96(10)
C59 Zn1 Zn4 110.94(8)
C60 Zn1 Zn4 140.05(8)
C58 Zn1 Zn4 109.15(8)
Ni2 Zn1 Zn4 55.767(15)
C61 Zn1 Zn4 134.97(7)
C5 Zn1 Zn4 167.68(7)
C59 Zn1 Zn5 109.51(8)
C60 Zn1 Zn5 105.76(8)
C58 Zn1 Zn5 140.57(8)
Ni2 Zn1 Zn5 54.029(15)
C61 Zn1 Zn5 164.78(7)
C5 Zn1 Zn5 131.91(7)
Zn4 Zn1 Zn5 56.364(12)
C59 Zn1 Zn3 135.47(8)
C60 Zn1 Zn3 156.99(8)
C58 Zn1 Zn3 102.74(8)
Ni2 Zn1 Zn3 50.685(14)
C61 Zn1 Zn3 98.00(7)
C5 Zn1 Zn3 123.95(8)
Zn4 Zn1 Zn3 56.454(13)
Zn5 Zn1 Zn3 97.207(14)
C59 Zn1 Zn2 129.27(8)
C60 Zn1 Zn2 96.63(8)
C58 Zn1 Zn2 151.97(8)
Ni2 Zn1 Zn2 50.649(15)
C61 Zn1 Zn2 121.87(7)
C5 Zn1 Zn2 93.56(7)
Zn4 Zn1 Zn2 98.689(15)
Zn5 Zn1 Zn2 55.610(13)
Zn3 Zn1 Zn2 95.163(14)
C14 Ga1 C15 36.68(14)
C14 Ga1 C13 36.00(13)
C15 Ga1 C13 60.31(12)
C14 Ga1 C11 59.73(13)
C15 Ga1 C11 35.68(13)
C13 Ga1 C11 59.22(13)
C14 Ga1 C12 59.37(12)
C15 Ga1 C12 59.27(12)
C13 Ga1 C12 35.52(13)
C11 Ga1 C12 34.96(13)
C14 Ga1 Ni4 131.02(10)
C15 Ga1 Ni4 157.42(9)
C13 Ga1 Ni4 123.30(9)
C11 Ga1 Ni4 166.80(9)
C12 Ga1 Ni4 138.55(9)
C14 Ga1 Ni3 164.36(11)
C15 Ga1 Ni3 127.89(10)
C13 Ga1 Ni3 150.96(9)
C11 Ga1 Ni3 109.38(9)
C12 Ga1 Ni3 119.26(9)
Ni4 Ga1 Ni3 61.670(17)
C14 Ga1 Zn8 134.95(10)
C15 Ga1 Zn8 146.55(9)
C13 Ga1 Zn8 99.61(8)
C11 Ga1 Zn8 111.90(9)
C12 Ga1 Zn8 88.57(8)
Ni4 Ga1 Zn8 55.529(15)
Ni3 Ga1 Zn8 57.757(15)
C14 Ga1 Zn6 119.08(9)
C15 Ga1 Zn6 111.56(9)
C13 Ga1 Zn6 149.82(9)
C11 Ga1 Zn6 132.91(9)
C12 Ga1 Zn6 167.81(10)
Ni4 Ga1 Zn6 52.702(15)
Ni3 Ga1 Zn6 58.471(14)
Zn8 Ga1 Zn6 98.719(15)
C28 Ni1 C33 102.30(14)
C28 Ni1 Zn6 165.26(11)
C33 Ni1 Zn6 86.40(9)
C28 Ni1 Zn7 84.97(11)
C33 Ni1 Zn7 104.83(9)
Zn6 Ni1 Zn7 81.28(2)
C28 Ni1 Zn2 91.52(10)
C33 Ni1 Zn2 87.51(9)
Zn6 Ni1 Zn2 100.81(2)
Zn7 Ni1 Zn2 167.62(3)
C28 Ni1 Zn5 74.17(10)
C33 Ni1 Zn5 157.86(9)
Zn6 Ni1 Zn5 102.128(19)
Zn7 Ni1 Zn5 96.70(2)
Zn2 Ni1 Zn5 70.922(18)
C28 Ni1 Ni4 112.62(11)
C33 Ni1 Ni4 137.37(9)
Zn6 Ni1 Ni4 54.857(16)
Zn7 Ni1 Ni4 56.924(17)
Zn2 Ni1 Ni4 114.28(2)
Zn5 Ni1 Ni4 60.323(16)
C28 Ni1 Ni2 127.35(10)
C33 Ni1 Ni2 114.31(9)
Zn6 Ni1 Ni2 56.678(15)
Zn7 Ni1 Ni2 118.03(2)
Zn2 Ni1 Ni2 55.632(16)
Zn5 Ni1 Ni2 57.524(16)
Ni4 Ni1 Ni2 61.672(16)
C58 C61 C5 108.6(3)
C58 C61 C6 125.9(3)
C5 C61 C6 125.4(3)
C58 C61 Zn1 70.81(16)
C5 C61 Zn1 72.54(15)
C6 C61 Zn1 125.8(2)
C28 N1 C29 172.4(4)
C38 Ni2 Zn1 99.98(8)
C38 Ni2 Zn3 75.06(8)
Zn1 Ni2 Zn3 79.123(19)
C38 Ni2 Zn2 75.04(8)
Zn1 Ni2 Zn2 80.197(19)
Zn3 Ni2 Zn2 139.75(2)
C38 Ni2 Zn4 144.63(8)
Zn1 Ni2 Zn4 70.616(18)
Zn3 Ni2 Zn4 69.711(18)
Zn2 Ni2 Zn4 132.98(2)
C38 Ni2 Zn6 84.48(8)
Zn1 Ni2 Zn6 175.45(2)
Zn3 Ni2 Zn6 103.05(2)
Zn2 Ni2 Zn6 100.234(19)
Zn4 Ni2 Zn6 106.24(2)
C38 Ni2 Zn5 145.42(9)
Zn1 Ni2 Zn5 76.015(18)
Zn3 Ni2 Zn5 135.37(2)
Zn2 Ni2 Zn5 70.422(17)
Zn4 Ni2 Zn5 67.298(17)
Zn6 Ni2 Zn5 99.814(19)
C38 Ni2 Ni1 102.60(8)
Zn1 Ni2 Ni1 122.19(2)
Zn3 Ni2 Ni1 158.31(2)
Zn2 Ni2 Ni1 56.199(15)
Zn4 Ni2 Ni1 111.27(2)
Zn6 Ni2 Ni1 55.398(15)
Zn5 Ni2 Ni1 55.933(16)
C38 Ni2 Ni4 137.51(9)
Zn1 Ni2 Ni4 122.47(2)
Zn3 Ni2 Ni4 109.01(2)
Zn2 Ni2 Ni4 111.24(2)
Zn4 Ni2 Ni4 60.995(16)
Zn6 Ni2 Ni4 53.105(15)
Zn5 Ni2 Ni4 58.345(16)
Ni1 Ni2 Ni4 57.896(16)
C38 Ni2 Ni3 104.05(9)
Zn1 Ni2 Ni3 120.72(2)
Zn3 Ni2 Ni3 56.948(15)
Zn2 Ni2 Ni3 158.40(2)
Zn4 Ni2 Ni3 58.608(15)
Zn6 Ni2 Ni3 58.463(14)
Zn5 Ni2 Ni3 107.370(19)
Ni1 Ni2 Ni3 104.069(18)
Ni4 Ni2 Ni3 54.656(15)
C21 Zn2 Ni2 160.73(13)
C21 Zn2 Ni1 126.34(11)
Ni2 Zn2 Ni1 68.169(18)
C21 Zn2 Zn5 140.99(14)
Ni2 Zn2 Zn5 56.154(15)
Ni1 Zn2 Zn5 54.890(16)
C21 Zn2 Zn1 124.41(11)
Ni2 Zn2 Zn1 49.154(13)
Ni1 Zn2 Zn1 107.149(18)
Zn5 Zn2 Zn1 60.712(13)
C61 C58 C59 108.1(3)
C61 C58 C7 125.3(3)
C59 C58 C7 126.4(3)
C61 C58 Zn1 74.41(16)
C59 C58 Zn1 70.55(15)
C7 C58 Zn1 125.0(2)
C33 N2 C34 161.5(3)
C48 Ni3 C43 97.14(12)
C48 Ni3 Zn3 86.11(9)
C43 Ni3 Zn3 82.07(8)
C48 Ni3 Zn8 70.68(9)
C43 Ni3 Zn8 147.72(9)
Zn3 Ni3 Zn8 125.02(2)
C48 Ni3 Ga1 113.37(9)
C43 Ni3 Ga1 96.10(8)
Zn3 Ni3 Ga1 160.48(2)
Zn8 Ni3 Ga1 64.349(17)
C48 Ni3 Ni4 124.99(9)
C43 Ni3 Ni4 135.78(8)
Zn3 Ni3 Ni4 110.79(2)
Zn8 Ni3 Ni4 56.534(17)
Ga1 Ni3 Ni4 57.709(17)
C48 Ni3 Zn4 82.73(9)
C43 Ni3 Zn4 146.99(9)
Zn3 Ni3 Zn4 64.952(16)
Zn8 Ni3 Zn4 63.185(16)
Ga1 Ni3 Zn4 114.36(2)
Ni4 Ni3 Zn4 61.555(17)
C48 Ni3 Zn6 178.48(9)
C43 Ni3 Zn6 83.73(8)
Zn3 Ni3 Zn6 95.249(18)
Zn8 Ni3 Zn6 107.93(2)
Ga1 Ni3 Zn6 65.257(16)
Ni4 Ni3 Zn6 53.863(15)
Zn4 Ni3 Zn6 97.213(19)
C48 Ni3 Ni2 127.35(9)
C43 Ni3 Ni2 105.94(9)
Zn3 Ni3 Ni2 52.432(14)
Zn8 Ni3 Ni2 105.000(19)
Ga1 Ni3 Ni2 110.386(19)
Ni4 Ni3 Ni2 61.020(16)
Zn4 Ni3 Ni2 52.870(14)
Zn6 Ni3 Ni2 53.387(13)
C22 Zn3 Ni2 160.09(11)
C22 Zn3 Ni3 127.30(11)
Ni2 Zn3 Ni3 70.620(18)
C22 Zn3 C38 120.60(13)
Ni2 Zn3 C38 42.70(6)
Ni3 Zn3 C38 93.38(6)
C22 Zn3 Zn4 137.61(12)
Ni2 Zn3 Zn4 55.945(15)
Ni3 Zn3 Zn4 58.959(15)
C38 Zn3 Zn4 98.59(6)
C22 Zn3 Zn1 119.58(10)
Ni2 Zn3 Zn1 50.192(14)
Ni3 Zn3 Zn1 109.146(18)
C38 Zn3 Zn1 69.60(6)
Zn4 Zn3 Zn1 57.137(13)
C60 C59 C58 107.8(3)
C60 C59 C8 125.9(3)
C58 C59 C8 126.1(3)
C60 C59 Zn1 72.72(16)
C58 C59 Zn1 73.23(16)
C8 C59 Zn1 124.0(2)
C38 N3 C39 169.9(3)
C53 Ni4 Zn6 158.97(9)
C53 Ni4 Zn8 74.33(10)
Zn6 Ni4 Zn8 121.74(2)
C53 Ni4 Zn7 76.28(9)
Zn6 Ni4 Zn7 82.69(2)
Zn8 Ni4 Zn7 132.08(2)
C53 Ni4 Ga1 108.54(10)
Zn6 Ni4 Ga1 70.455(17)
Zn8 Ni4 Ga1 67.257(18)
Zn7 Ni4 Ga1 87.78(2)
C53 Ni4 Ni3 135.03(10)
Zn6 Ni4 Ni3 63.886(17)
Zn8 Ni4 Ni3 61.116(17)
Zn7 Ni4 Ni3 139.42(2)
Ga1 Ni4 Ni3 60.621(17)
C53 Ni4 Zn5 80.44(10)
Zn6 Ni4 Zn5 100.86(2)
Zn8 Ni4 Zn5 117.40(2)
Zn7 Ni4 Zn5 93.62(2)
Ga1 Ni4 Zn5 170.98(2)
Ni3 Ni4 Zn5 113.87(2)
C53 Ni4 Zn4 96.41(9)
Zn6 Ni4 Zn4 102.92(2)
Zn8 Ni4 Zn4 64.085(16)
Zn7 Ni4 Zn4 156.70(2)
Ga1 Ni4 Zn4 115.47(2)
Ni3 Ni4 Zn4 59.870(16)
Zn5 Ni4 Zn4 63.188(15)
C53 Ni4 Ni1 108.95(10)
Zn6 Ni4 Ni1 57.505(16)
Zn8 Ni4 Ni1 170.97(2)
Zn7 Ni4 Ni1 56.744(17)
Ga1 Ni4 Ni1 118.24(2)
Ni3 Ni4 Ni1 114.25(2)
Zn5 Ni4 Ni1 56.119(17)
Zn4 Ni4 Ni1 106.95(2)
C53 Ni4 Ni2 133.99(9)
Zn6 Ni4 Ni2 56.866(15)
Zn8 Ni4 Ni2 111.07(2)
Zn7 Ni4 Ni2 116.62(2)
Ga1 Ni4 Ni2 115.61(2)
Ni3 Ni4 Ni2 64.324(18)
Zn5 Ni4 Ni2 55.928(15)
Zn4 Ni4 Ni2 53.463(15)
Ni1 Ni4 Ni2 60.432(17)
C23 Zn4 Ni2 158.92(9)
C23 Zn4 Ni3 130.00(10)
Ni2 Zn4 Ni3 68.522(18)
C23 Zn4 Ni4 130.04(10)
Ni2 Zn4 Ni4 65.541(17)
Ni3 Zn4 Ni4 58.575(16)
C23 Zn4 Zn8 87.99(9)
Ni2 Zn4 Zn8 112.706(18)
Ni3 Zn4 Zn8 57.241(15)
Ni4 Zn4 Zn8 53.850(14)
C23 Zn4 Zn5 115.40(10)
Ni2 Zn4 Zn5 57.599(15)
Ni3 Zn4 Zn5 107.593(18)
Ni4 Zn4 Zn5 57.078(15)
Zn8 Zn4 Zn5 103.556(18)
C23 Zn4 Zn3 123.39(10)
Ni2 Zn4 Zn3 54.344(15)
Ni3 Zn4 Zn3 56.089(14)
Ni4 Zn4 Zn3 101.764(18)
Zn8 Zn4 Zn3 110.996(17)
Zn5 Zn4 Zn3 110.978(16)
C23 Zn4 Zn1 105.40(9)
Ni2 Zn4 Zn1 53.617(14)
Ni3 Zn4 Zn1 114.771(18)
Ni4 Zn4 Zn1 111.978(17)
Zn8 Zn4 Zn1 165.526(18)
Zn5 Zn4 Zn1 66.011(15)
Zn3 Zn4 Zn1 66.409(14)
C59 C60 C5 107.9(3)
C59 C60 C9 127.3(3)
C5 C60 C9 124.7(3)
C59 C60 Zn1 71.34(16)
C5 C60 Zn1 74.63(16)
C9 C60 Zn1 122.0(2)
C43 N4 C44 170.9(3)
C61 C5 C60 107.6(3)
C61 C5 C10 126.6(3)
C60 C5 C10 125.6(3)
C61 C5 Zn1 72.50(15)
C60 C5 Zn1 69.75(15)
C10 C5 Zn1 127.0(2)
C24 Zn5 Ni1 138.70(9)
C24 Zn5 Ni2 152.03(9)
Ni1 Zn5 Ni2 66.543(18)
C24 Zn5 Ni4 130.22(9)
Ni1 Zn5 Ni4 63.558(16)
Ni2 Zn5 Ni4 65.726(16)
C24 Zn5 Zn4 109.11(9)
Ni1 Zn5 Zn4 110.013(18)
Ni2 Zn5 Zn4 55.103(14)
Ni4 Zn5 Zn4 59.735(15)
C24 Zn5 Zn2 124.67(9)
Ni1 Zn5 Zn2 54.188(15)
Ni2 Zn5 Zn2 53.425(15)
Ni4 Zn5 Zn2 104.252(18)
Zn4 Zn5 Zn2 105.887(17)
C24 Zn5 Zn1 102.54(9)
Ni1 Zn5 Zn1 109.122(19)
Ni2 Zn5 Zn1 49.956(14)
Ni4 Zn5 Zn1 107.233(17)
Zn4 Zn5 Zn1 57.625(13)
Zn2 Zn5 Zn1 63.678(14)
C48 N5 C49 176.3(3)
C53 N6 C54 161.9(3)
C25 Zn6 Ni4 158.95(9)
C25 Zn6 Ni1 119.85(9)
Ni4 Zn6 Ni1 67.638(18)
C25 Zn6 Ni2 130.71(9)
Ni4 Zn6 Ni2 70.028(18)
Ni1 Zn6 Ni2 67.924(17)
C25 Zn6 Ni3 117.83(9)
Ni4 Zn6 Ni3 62.251(17)
Ni1 Zn6 Ni3 121.49(2)
Ni2 Zn6 Ni3 68.150(17)
C25 Zn6 Ga1 104.44(9)
Ni4 Zn6 Ga1 56.843(15)
Ni1 Zn6 Ga1 115.33(2)
Ni2 Zn6 Ga1 115.247(17)
Ni3 Zn6 Ga1 56.271(14)
C25 Zn6 Zn7 117.88(9)
Ni4 Zn6 Zn7 49.765(15)
Ni1 Zn6 Zn7 49.395(15)
Ni2 Zn6 Zn7 103.093(17)
Ni3 Zn6 Zn7 108.534(17)
Ga1 Zn6 Zn7 69.472(14)
C12 C11 C15 108.6(3)
C12 C11 C16 125.7(3)
C15 C11 C16 125.7(3)
C12 C11 Ga1 73.41(18)
C15 C11 Ga1 69.94(18)
C16 C11 Ga1 123.3(2)
C27 Zn8 Ni4 149.68(11)
C27 Zn8 Ni3 147.46(11)
Ni4 Zn8 Ni3 62.350(17)
C27 Zn8 C48 105.73(13)
Ni4 Zn8 C48 102.92(6)
Ni3 Zn8 C48 41.96(6)
C27 Zn8 C53 107.77(13)
Ni4 Zn8 C53 41.92(7)
Ni3 Zn8 C53 104.06(7)
C48 Zn8 C53 141.98(9)
C27 Zn8 Zn4 120.47(10)
Ni4 Zn8 Zn4 62.065(16)
Ni3 Zn8 Zn4 59.574(15)
C48 Zn8 Zn4 68.84(6)
C53 Zn8 Zn4 78.93(6)
C27 Zn8 Ga1 133.05(10)
Ni4 Zn8 Ga1 57.214(16)
Ni3 Zn8 Ga1 57.894(15)
C48 Zn8 Ga1 87.95(6)
C53 Zn8 Ga1 82.20(7)
Zn4 Zn8 Ga1 106.416(16)
C26 Zn7 Ni1 138.84(13)
C26 Zn7 Ni4 147.68(15)
Ni1 Zn7 Ni4 66.331(18)
C26 Zn7 Zn6 158.85(15)
Ni1 Zn7 Zn6 49.321(15)
Ni4 Zn7 Zn6 47.544(15)
C11 C12 C13 108.5(3)
C11 C12 C17 123.7(4)
C13 C12 C17 127.5(4)
C11 C12 Ga1 71.63(17)
C13 C12 Ga1 71.23(18)
C17 C12 Ga1 127.1(2)
C14 C13 C12 106.8(3)
C14 C13 C18 127.9(4)
C12 C13 C18 125.3(4)
C14 C13 Ga1 69.20(17)
C12 C13 Ga1 73.25(17)
C18 C13 Ga1 124.3(2)
C13 C14 C15 108.8(3)
C13 C14 C19 126.0(4)
C15 C14 C19 124.9(4)
C13 C14 Ga1 74.80(17)
C15 C14 Ga1 72.38(18)
C19 C14 Ga1 124.0(3)
C11 C15 C14 107.3(3)
C11 C15 C20 127.3(4)
C14 C15 C20 125.0(3)
C11 C15 Ga1 74.38(18)
C14 C15 Ga1 70.94(18)
C20 C15 Ga1 125.8(2)
N1 C29 C31 108.4(4)
N1 C29 C30 107.8(4)
C31 C29 C30 110.3(4)
N1 C29 C32 106.7(4)
C31 C29 C32 111.1(5)
C30 C29 C32 112.3(5)
N1 C28 Ni1 172.2(3)
N2 C33 Ni1 171.7(3)
C37A C34 C35A 125.4(10)
C37A C34 C35 36.3(9)
C35A C34 C35 137.8(6)
C37A C34 N2 107.6(7)
C35A C34 N2 112.2(5)
C35 C34 N2 110.1(4)
C37A C34 C37 138.6(9)
C35A C34 C37 55.3(8)
C35 C34 C37 110.3(8)
N2 C34 C37 108.3(5)
C37A C34 C36 79.1(11)
C35A C34 C36 54.8(8)
C35 C34 C36 112.2(6)
N2 C34 C36 106.6(4)
C37 C34 C36 109.2(8)
C37A C34 C36A 103.0(13)
C35A C34 C36A 101.4(11)
C35 C34 C36A 67.3(10)
N2 C34 C36A 104.8(6)
C37 C34 C36A 47.9(9)
C36 C34 C36A 146.2(7)
N3 C39 C41 108.2(3)
N3 C39 C42 107.8(3)
C41 C39 C42 111.6(3)
N3 C39 C40 107.6(3)
C41 C39 C40 110.6(3)
C42 C39 C40 110.9(4)
N3 C38 Ni2 177.4(3)
N3 C38 Zn3 119.0(2)
Ni2 C38 Zn3 62.23(8)
N6 C54 C56 108.9(3)
N6 C54 C55 106.6(3)
C56 C54 C55 110.8(4)
N6 C54 C57 107.4(3)
C56 C54 C57 112.3(4)
C55 C54 C57 110.8(3)
N6 C53 Ni4 173.6(3)
N6 C53 Zn8 120.0(2)
Ni4 C53 Zn8 63.75(9)
N5 C49 C50 107.7(3)
N5 C49 C52 107.3(3)
C50 C49 C52 112.0(4)
N5 C49 C51 107.6(3)
C50 C49 C51 111.7(4)
C52 C49 C51 110.3(4)
N5 C48 Ni3 170.4(3)
N5 C48 Zn8 121.5(2)
Ni3 C48 Zn8 67.35(9)
N4 C44 C47 107.5(3)
N4 C44 C45 108.4(3)
C47 C44 C45 111.0(3)
N4 C44 C46 108.0(3)
C47 C44 C46 111.2(3)
C45 C44 C46 110.6(3)
N4 C43 Ni3 170.1(2)

loop_
_geom_bond_atom_site_label_1
_geom_bond_atom_site_label_2
_geom_bond_distance
Zn1 C59 2.287(3)
Zn1 C60 2.305(3)
Zn1 C58 2.322(3)
Zn1 Ni2 2.3553(5)
Zn1 C61 2.369(3)
Zn1 C5 2.369(3)
Zn1 Zn4 2.7597(5)
Zn1 Zn5 2.9854(6)
Zn1 Zn3 3.0109(6)
Zn1 Zn2 3.0680(6)
Ga1 C14 2.259(3)
Ga1 C15 2.278(3)
Ga1 C13 2.332(3)
Ga1 C11 2.336(3)
Ga1 C12 2.359(3)
Ga1 Ni4 2.4538(6)
Ga1 Ni3 2.5294(6)
Ga1 Zn8 2.6918(5)
Ga1 Zn6 2.7622(5)
Ni1 C28 1.815(3)
Ni1 C33 1.822(3)
Ni1 Zn6 2.4050(6)
Ni1 Zn7 2.4076(6)
Ni1 Zn2 2.4237(6)
Ni1 Zn5 2.4450(6)
Ni1 Ni4 2.6369(6)
Ni1 Ni2 2.7076(6)
C61 C58 1.403(5)
C61 C5 1.423(4)
C61 C6 1.510(4)
N1 C28 1.156(5)
N1 C29 1.452(5)
Ni2 C38 1.818(3)
Ni2 Zn3 2.3721(6)
Ni2 Zn2 2.4076(6)
Ni2 Zn4 2.4187(6)
Ni2 Zn6 2.4414(5)
Ni2 Zn5 2.4899(6)
Ni2 Ni4 2.7402(6)
Ni2 Ni3 2.8231(7)
Zn2 C21 1.964(3)
Zn2 Zn5 2.8246(6)
C58 C59 1.433(4)
C58 C7 1.503(4)
N2 C33 1.159(4)
N2 C34 1.456(4)
Ni3 C48 1.830(3)
Ni3 C43 1.848(3)
Ni3 Zn3 2.5084(5)
Ni3 Zn8 2.5256(6)
Ni3 Ni4 2.5551(6)
Ni3 Zn4 2.5897(6)
Ni3 Zn6 2.5924(5)
Zn3 C22 1.969(3)
Zn3 C38 2.590(3)
Zn3 Zn4 2.7383(6)
C59 C60 1.417(4)
C59 C8 1.505(5)
N3 C38 1.159(4)
N3 C39 1.444(4)
Ni4 C53 1.792(3)
Ni4 Zn6 2.3316(6)
Ni4 Zn8 2.4063(6)
Ni4 Zn7 2.4126(6)
Ni4 Zn5 2.5587(6)
Ni4 Zn4 2.6328(6)
Zn4 C23 2.005(3)
Zn4 Zn8 2.6804(5)
Zn4 Zn5 2.7205(5)
C60 C5 1.431(4)
C60 C9 1.498(4)
N4 C43 1.152(4)
N4 C44 1.458(4)
C5 C10 1.494(4)
Zn5 C24 2.006(3)
N5 C48 1.148(4)
N5 C49 1.451(4)
N6 C53 1.157(4)
N6 C54 1.469(4)
Zn6 C25 1.972(3)
Zn6 Zn7 3.1346(6)
C11 C12 1.410(5)
C11 C15 1.414(5)
C11 C16 1.507(5)
Zn8 C27 1.966(3)
Zn8 C48 2.583(3)
Zn8 C53 2.583(3)
Zn7 C26 1.980(4)
C12 C13 1.431(5)
C12 C17 1.496(5)
C13 C14 1.421(5)
C13 C18 1.483(6)
C14 C15 1.428(6)
C14 C19 1.497(5)
C15 C20 1.493(5)
C31 C29 1.497(7)
C30 C29 1.499(7)
C29 C32 1.527(8)
C34 C37A 1.436(17)
C34 C35A 1.446(11)
C34 C35 1.452(9)
C34 C37 1.507(12)
C34 C36 1.508(9)
C34 C36A 1.608(15)
C39 C41 1.520(5)
C39 C42 1.522(5)
C39 C40 1.524(5)
C57 C54 1.522(6)
C56 C54 1.499(6)
C55 C54 1.507(5)
C52 C49 1.530(6)
C51 C49 1.532(5)
C50 C49 1.510(6)
C47 C44 1.520(4)
C46 C44 1.528(4)
C45 C44 1.522(5)

loop_
_platon_squeeze_void_nr
_platon_squeeze_void_average_x
_platon_squeeze_void_average_y
_platon_squeeze_void_average_z
_platon_squeeze_void_volume
_platon_squeeze_void_count_electrons
_platon_squeeze_void_content
1 -0.224 0.181 0.790 225 62 ' '
2 0.224 0.819 0.210 225 62 ' '
3 0.276 0.319 0.290 225 62 ' '
4 0.724 0.681 0.710 225 62 ' '
